data_7155843
loop_
_publ_author_name
'Garcia-Valverde, Maria'
'Pertejo, Pablo'
'Pe\~na-Calleja, Pablo'
'Carreira-Barral, Israel'
'quesada, roberto'
'Cordero, Nicol\'as A.'
'Rodr\'iguez, Francisco J.'

_publ_section_title
;
 Novel pyrrolobenzodiazepine and pyrroloquinazoline scaffolds synthesized
 by a simple and highly selective Ugi/cyclization sequence
;
_journal_name_full 'Org. Biomol. Chem.'
_journal_paper_doi 10.1039/C7OB01807J
_journal_year 2017
_chemical_formula_moiety 'C20 H25 N3 O2'
_chemical_formula_sum 'C20 H25 N3 O2'
_chemical_formula_weight 339.43
_space_group_crystal_system triclinic
_space_group_IT_number 2
_space_group_name_Hall '-P 1'
_space_group_name_H-M_alt 'P -1'
_symmetry_space_group_name_Hall '-P 1'
_symmetry_space_group_name_H-M 'P -1'
_atom_sites_solution_hydrogens mixed
_audit_creation_method SHELXL-2016/6
_audit_update_record
;
2017-07-21 deposited with the CCDC.
2017-08-18 downloaded from the CCDC.
;
_cell_angle_alpha 69.563(3)
_cell_angle_beta 62.162(3)
_cell_angle_gamma 69.785(3)
_cell_formula_units_Z 2
_cell_length_a 9.9552(5)
_cell_length_b 10.5626(5)
_cell_length_c 10.5690(5)
_cell_measurement_reflns_used 1953
_cell_measurement_temperature 100(2)
_cell_measurement_theta_max 27.835
_cell_measurement_theta_min 2.235
_cell_volume 898.28(8)
_computing_cell_refinement 'Bruker SAINT'
_computing_data_collection 'Bruker APEX2'
_computing_data_reduction 'Bruker SAINT'
_computing_molecular_graphics 'Bruker SHELXTL'
_computing_publication_material 'Bruker SHELXTL'
_computing_structure_refinement 'SHELXL-2016/6 (Sheldrick, 2016)'
_computing_structure_solution 'SHELXS-97 (Sheldrick 2008)'
_diffrn_ambient_temperature 100(2)
_diffrn_measured_fraction_theta_full 0.998
_diffrn_measured_fraction_theta_max 0.998
_diffrn_measurement_device_type 'Bruker Kappa APEXII CCD'
_diffrn_measurement_method 'omega and phi scans'
_diffrn_radiation_type MoK\a
_diffrn_radiation_wavelength 0.71073
_diffrn_reflns_av_R_equivalents 0.0346
_diffrn_reflns_av_unetI/netI 0.0231
_diffrn_reflns_Laue_measured_fraction_full 0.998
_diffrn_reflns_Laue_measured_fraction_max 0.998
_diffrn_reflns_limit_h_max 12
_diffrn_reflns_limit_h_min -12
_diffrn_reflns_limit_k_max 13
_diffrn_reflns_limit_k_min -13
_diffrn_reflns_limit_l_max 13
_diffrn_reflns_limit_l_min -13
_diffrn_reflns_number 35725
_diffrn_reflns_point_group_measured_fraction_full 0.998
_diffrn_reflns_point_group_measured_fraction_max 0.998
_diffrn_reflns_theta_full 25.242
_diffrn_reflns_theta_max 26.728
_diffrn_reflns_theta_min 2.109
_diffrn_source 'fine-focus sealed tube'
_exptl_absorpt_coefficient_mu 0.082
_exptl_absorpt_correction_T_max 0.9593
_exptl_absorpt_correction_T_min 0.8490
_exptl_absorpt_correction_type multi-scan
_exptl_absorpt_process_details 'SADABS 2016/2'
_exptl_crystal_colour colourless
_exptl_crystal_density_diffrn 1.255
_exptl_crystal_density_meas ?
_exptl_crystal_density_method 'not measured'
_exptl_crystal_description plate
_exptl_crystal_F_000 364
_exptl_crystal_size_max 0.350
_exptl_crystal_size_mid 0.240
_exptl_crystal_size_min 0.100
_exptl_transmission_factor_max 0.9593
_exptl_transmission_factor_min 0.8490
_refine_diff_density_max 0.309
_refine_diff_density_min -0.232
_refine_diff_density_rms 0.043
_refine_ls_extinction_method none
_refine_ls_goodness_of_fit_ref 1.039
_refine_ls_hydrogen_treatment mixed
_refine_ls_matrix_type full
_refine_ls_number_parameters 230
_refine_ls_number_reflns 3816
_refine_ls_number_restraints 0
_refine_ls_restrained_S_all 1.039
_refine_ls_R_factor_all 0.0560
_refine_ls_R_factor_gt 0.0405
_refine_ls_shift/su_max 0.000
_refine_ls_shift/su_mean 0.000
_refine_ls_structure_factor_coef Fsqd
_refine_ls_weighting_details 'w=1/[\s^2^(Fo^2^)+(0.0480P)^2^+0.4075P] where P=(Fo^2^+2Fc^2^)/3'
_refine_ls_weighting_scheme calc
_refine_ls_wR_factor_gt 0.0986
_refine_ls_wR_factor_ref 0.1078
_reflns_Friedel_coverage 0.000
_reflns_number_gt 3021
_reflns_number_total 3816
_reflns_threshold_expression 'I > 2\s(I)'
_cod_data_source_file c7ob01807j2.cif
_cod_data_source_block 7g
_cod_depositor_comments
;
The following automatic conversions were performed:

'_exptl_crystal_density_meas' value 'not measured' was changed to '?'
- the value is perceived as not measured.

Automatic conversion script
Id: cif_fix_values 4973 2017-02-22 13:04:09Z antanas 
;
_cod_database_code 7155843
_shelx_shelxl_version_number 2016/6
_shelx_space_group_comment
;
The symmetry employed for this shelxl refinement is uniquely defined
by the following loop, which should always be used as a source of
symmetry information in preference to the above space-group names.
They are only intended as comments.
;
_shelx_estimated_absorpt_t_min 0.972
_shelx_estimated_absorpt_t_max 0.992

loop_
_space_group_symop_operation_xyz
'x, y, z'
'-x, -y, -z'

loop_
_atom_site_label
_atom_site_type_symbol
_atom_site_fract_x
_atom_site_fract_y
_atom_site_fract_z
_atom_site_U_iso_or_equiv
_atom_site_adp_type
_atom_site_occupancy
_atom_site_site_symmetry_order
_atom_site_calc_flag
_atom_site_refinement_flags_posn
_atom_site_refinement_flags_adp
C1 C 1.04520(15) -0.29529(14) 0.97527(15) 0.0166(3) Uani 1 1 d . .
C2 C 1.12318(17) -0.42188(14) 1.03573(16) 0.0201(3) Uani 1 1 d . .
H2 H 1.109266 -0.441543 1.135386 0.024 Uiso 1 1 calc R U
C3 C 1.22036(17) -0.51904(14) 0.95261(17) 0.0223(3) Uani 1 1 d . .
H3 H 1.272409 -0.604930 0.995261 0.027 Uiso 1 1 calc R U
C4 C 1.24186(16) -0.49096(14) 0.80656(16) 0.0209(3) Uani 1 1 d . .
H4 H 1.308833 -0.557399 0.749050 0.025 Uiso 1 1 calc R U
C5 C 1.16512(16) -0.36552(14) 0.74516(15) 0.0182(3) Uani 1 1 d . .
H5 H 1.180084 -0.346177 0.645248 0.022 Uiso 1 1 calc R U
C6 C 1.06649(15) -0.26784(13) 0.82857(15) 0.0160(3) Uani 1 1 d . .
C7 C 0.98006(17) -0.13470(14) 0.76005(15) 0.0208(3) Uani 1 1 d . .
H7A H 1.055278 -0.085860 0.671257 0.025 Uiso 1 1 calc R U
H7B H 0.910820 -0.155510 0.730136 0.025 Uiso 1 1 calc R U
C8 C 0.87523(15) -0.08511(14) 1.00588(14) 0.0152(3) Uani 1 1 d . .
C9 C 0.76159(16) 0.02705(14) 1.08459(15) 0.0179(3) Uani 1 1 d . .
H9A H 0.807782 0.053496 1.134174 0.021 Uiso 1 1 calc R U
H9B H 0.665285 -0.004228 1.158985 0.021 Uiso 1 1 calc R U
C10 C 0.72653(16) 0.14930(14) 0.96483(14) 0.0169(3) Uani 1 1 d . .
H10A H 0.780818 0.222441 0.941384 0.020 Uiso 1 1 calc R U
H10B H 0.613245 0.189568 0.996633 0.020 Uiso 1 1 calc R U
C11 C 0.78806(15) 0.08665(13) 0.82964(14) 0.0156(3) Uani 1 1 d . .
C12 C 0.64765(16) 0.06747(14) 0.81897(15) 0.0188(3) Uani 1 1 d . .
C13 C 0.53918(17) 0.19596(15) 0.77294(18) 0.0258(3) Uani 1 1 d . .
H13A H 0.544286 0.197468 0.677570 0.039 Uiso 1 1 calc R U
H13B H 0.570094 0.277962 0.764893 0.039 Uiso 1 1 calc R U
H13C H 0.432464 0.196201 0.846371 0.039 Uiso 1 1 calc R U
C14 C 0.88670(15) 0.16712(13) 0.67911(15) 0.0161(3) Uani 1 1 d . .
C15 C 1.11512(16) 0.26995(14) 0.53849(15) 0.0194(3) Uani 1 1 d . .
H15 H 1.068083 0.315336 0.463689 0.023 Uiso 1 1 calc R U
C16 C 1.25350(18) 0.15510(17) 0.48242(18) 0.0299(4) Uani 1 1 d . .
H16A H 1.218808 0.088746 0.463495 0.036 Uiso 1 1 calc R U
H16B H 1.296899 0.104423 0.558281 0.036 Uiso 1 1 calc R U
C17 C 1.3797(2) 0.2139(2) 0.3413(2) 0.0436(5) Uani 1 1 d . .
H17A H 1.470903 0.137760 0.310205 0.052 Uiso 1 1 calc R U
H17B H 1.339594 0.255470 0.262414 0.052 Uiso 1 1 calc R U
C18 C 1.4302(2) 0.3232(2) 0.3620(2) 0.0439(5) Uani 1 1 d . .
H18A H 1.481241 0.279486 0.432718 0.053 Uiso 1 1 calc R U
H18B H 1.506949 0.363308 0.267151 0.053 Uiso 1 1 calc R U
C19 C 1.2919(2) 0.43714(19) 0.41850(19) 0.0380(4) Uani 1 1 d . .
H19A H 1.248423 0.487772 0.342667 0.046 Uiso 1 1 calc R U
H19B H 1.326477 0.503635 0.437313 0.046 Uiso 1 1 calc R U
C20 C 1.16539(19) 0.37895(16) 0.55974(17) 0.0278(4) Uani 1 1 d . .
H20A H 1.205229 0.337319 0.638740 0.033 Uiso 1 1 calc R U
H20B H 1.074247 0.455206 0.590514 0.033 Uiso 1 1 calc R U
N1 N 0.94659(13) -0.19976(12) 1.06634(12) 0.0176(3) Uani 1 1 d . .
N2 N 0.88762(13) -0.04627(11) 0.86561(12) 0.0157(2) Uani 1 1 d . .
N3 N 0.99629(13) 0.21449(12) 0.67678(13) 0.0177(3) Uani 1 1 d . .
O1 O 0.62115(12) -0.04627(10) 0.85580(12) 0.0257(3) Uani 1 1 d . .
O2 O 0.86683(12) 0.17608(10) 0.56961(11) 0.0224(2) Uani 1 1 d . .
H3A H 1.007(2) 0.2055(17) 0.758(2) 0.027 Uiso 1 1 d . U

loop_
_atom_site_aniso_label
_atom_site_aniso_U_11
_atom_site_aniso_U_22
_atom_site_aniso_U_33
_atom_site_aniso_U_23
_atom_site_aniso_U_13
_atom_site_aniso_U_12
C1 0.0168(7) 0.0195(6) 0.0159(7) -0.0034(5) -0.0063(5) -0.0076(5)
C2 0.0243(7) 0.0210(7) 0.0182(7) -0.0010(5) -0.0109(6) -0.0085(6)
C3 0.0248(7) 0.0176(7) 0.0266(8) -0.0014(6) -0.0145(6) -0.0041(6)
C4 0.0205(7) 0.0200(7) 0.0228(8) -0.0082(6) -0.0076(6) -0.0029(6)
C5 0.0194(7) 0.0211(7) 0.0160(7) -0.0047(5) -0.0071(6) -0.0059(5)
C6 0.0151(6) 0.0184(6) 0.0156(7) -0.0024(5) -0.0061(5) -0.0063(5)
C7 0.0250(7) 0.0211(7) 0.0143(7) -0.0068(5) -0.0078(6) 0.0001(6)
C8 0.0142(6) 0.0209(7) 0.0117(6) -0.0034(5) -0.0028(5) -0.0087(5)
C9 0.0165(7) 0.0230(7) 0.0138(7) -0.0062(5) -0.0037(5) -0.0050(5)
C10 0.0157(6) 0.0210(7) 0.0136(7) -0.0062(5) -0.0036(5) -0.0042(5)
C11 0.0147(6) 0.0174(6) 0.0142(7) -0.0055(5) -0.0053(5) -0.0017(5)
C12 0.0169(7) 0.0247(7) 0.0149(7) -0.0081(5) -0.0039(5) -0.0042(5)
C13 0.0199(7) 0.0277(8) 0.0305(8) -0.0057(6) -0.0128(7) -0.0029(6)
C14 0.0161(6) 0.0162(6) 0.0144(7) -0.0048(5) -0.0057(5) -0.0010(5)
C15 0.0204(7) 0.0248(7) 0.0109(6) -0.0021(5) -0.0032(6) -0.0089(6)
C16 0.0250(8) 0.0329(8) 0.0281(9) -0.0144(7) -0.0008(7) -0.0084(7)
C17 0.0306(9) 0.0581(12) 0.0348(10) -0.0255(9) 0.0095(8) -0.0181(9)
C18 0.0317(9) 0.0686(13) 0.0323(10) -0.0140(9) 0.0017(8) -0.0299(9)
C19 0.0479(11) 0.0448(10) 0.0248(9) -0.0049(7) -0.0040(8) -0.0320(9)
C20 0.0346(9) 0.0285(8) 0.0196(8) -0.0067(6) -0.0038(7) -0.0148(7)
N1 0.0185(6) 0.0212(6) 0.0131(6) -0.0037(5) -0.0055(5) -0.0057(5)
N2 0.0167(6) 0.0173(5) 0.0122(6) -0.0042(4) -0.0057(5) -0.0017(4)
N3 0.0187(6) 0.0241(6) 0.0104(6) -0.0031(5) -0.0046(5) -0.0075(5)
O1 0.0237(5) 0.0244(5) 0.0324(6) -0.0087(4) -0.0102(5) -0.0080(4)
O2 0.0260(5) 0.0297(5) 0.0144(5) -0.0040(4) -0.0097(4) -0.0079(4)

loop_
_atom_type_symbol
_atom_type_description
_atom_type_scat_dispersion_real
_atom_type_scat_dispersion_imag
_atom_type_scat_source
C C 0.0033 0.0016 'International Tables Vol C Tables 4.2.6.8 and 6.1.1.4'
H H 0.0000 0.0000 'International Tables Vol C Tables 4.2.6.8 and 6.1.1.4'
N N 0.0061 0.0033 'International Tables Vol C Tables 4.2.6.8 and 6.1.1.4'
O O 0.0106 0.0060 'International Tables Vol C Tables 4.2.6.8 and 6.1.1.4'

loop_
_geom_angle_atom_site_label_1
_geom_angle_atom_site_label_2
_geom_angle_atom_site_label_3
_geom_angle
C2 C1 C6 118.94(12)
C2 C1 N1 118.30(12)
C6 C1 N1 122.76(12)
C3 C2 C1 120.91(13)
C3 C2 H2 119.5
C1 C2 H2 119.5
C2 C3 C4 119.95(13)
C2 C3 H3 120.0
C4 C3 H3 120.0
C5 C4 C3 119.71(13)
C5 C4 H4 120.1
C3 C4 H4 120.1
C4 C5 C6 120.56(13)
C4 C5 H5 119.7
C6 C5 H5 119.7
C5 C6 C1 119.94(12)
C5 C6 C7 119.20(12)
C1 C6 C7 120.84(12)
N2 C7 C6 109.79(11)
N2 C7 H7A 109.7
C6 C7 H7A 109.7
N2 C7 H7B 109.7
C6 C7 H7B 109.7
H7A C7 H7B 108.2
N1 C8 N2 126.79(12)
N1 C8 C9 124.22(12)
N2 C8 C9 108.98(11)
C8 C9 C10 105.32(11)
C8 C9 H9A 110.7
C10 C9 H9A 110.7
C8 C9 H9B 110.7
C10 C9 H9B 110.7
H9A C9 H9B 108.8
C9 C10 C11 104.89(10)
C9 C10 H10A 110.8
C11 C10 H10A 110.8
C9 C10 H10B 110.8
C11 C10 H10B 110.8
H10A C10 H10B 108.8
N2 C11 C12 111.15(11)
N2 C11 C14 107.58(10)
C12 C11 C14 109.11(11)
N2 C11 C10 103.53(10)
C12 C11 C10 108.10(10)
C14 C11 C10 117.25(11)
O1 C12 C13 121.82(13)
O1 C12 C11 120.60(12)
C13 C12 C11 117.41(12)
C12 C13 H13A 109.5
C12 C13 H13B 109.5
H13A C13 H13B 109.5
C12 C13 H13C 109.5
H13A C13 H13C 109.5
H13B C13 H13C 109.5
O2 C14 N3 124.44(13)
O2 C14 C11 118.99(12)
N3 C14 C11 116.41(11)
N3 C15 C16 111.04(12)
N3 C15 C20 109.71(11)
C16 C15 C20 111.07(13)
N3 C15 H15 108.3
C16 C15 H15 108.3
C20 C15 H15 108.3
C15 C16 C17 110.89(14)
C15 C16 H16A 109.5
C17 C16 H16A 109.5
C15 C16 H16B 109.5
C17 C16 H16B 109.5
H16A C16 H16B 108.0
C18 C17 C16 111.57(14)
C18 C17 H17A 109.3
C16 C17 H17A 109.3
C18 C17 H17B 109.3
C16 C17 H17B 109.3
H17A C17 H17B 108.0
C19 C18 C17 110.82(15)
C19 C18 H18A 109.5
C17 C18 H18A 109.5
C19 C18 H18B 109.5
C17 C18 H18B 109.5
H18A C18 H18B 108.1
C18 C19 C20 111.39(15)
C18 C19 H19A 109.4
C20 C19 H19A 109.4
C18 C19 H19B 109.4
C20 C19 H19B 109.4
H19A C19 H19B 108.0
C15 C20 C19 111.25(13)
C15 C20 H20A 109.4
C19 C20 H20A 109.4
C15 C20 H20B 109.4
C19 C20 H20B 109.4
H20A C20 H20B 108.0
C8 N1 C1 115.88(11)
C8 N2 C11 114.69(10)
C8 N2 C7 123.78(11)
C11 N2 C7 121.23(10)
C14 N3 C15 121.64(12)
C14 N3 H3A 121.7(11)
C15 N3 H3A 116.3(11)

loop_
_geom_bond_atom_site_label_1
_geom_bond_atom_site_label_2
_geom_bond_distance
C1 C2 1.3957(19)
C1 C6 1.3981(19)
C1 N1 1.4211(17)
C2 C3 1.382(2)
C2 H2 0.9500
C3 C4 1.390(2)
C3 H3 0.9500
C4 C5 1.3868(19)
C4 H4 0.9500
C5 C6 1.3901(18)
C5 H5 0.9500
C6 C7 1.5090(18)
C7 N2 1.4625(16)
C7 H7A 0.9900
C7 H7B 0.9900
C8 N1 1.2917(17)
C8 N2 1.3494(17)
C8 C9 1.5028(18)
C9 C10 1.5333(19)
C9 H9A 0.9900
C9 H9B 0.9900
C10 C11 1.5548(18)
C10 H10A 0.9900
C10 H10B 0.9900
C11 N2 1.4545(16)
C11 C12 1.5383(19)
C11 C14 1.5464(19)
C12 O1 1.2087(18)
C12 C13 1.5038(19)
C13 H13A 0.9800
C13 H13B 0.9800
C13 H13C 0.9800
C14 O2 1.2295(16)
C14 N3 1.3360(18)
C15 N3 1.4646(18)
C15 C16 1.518(2)
C15 C20 1.520(2)
C15 H15 1.0000
C16 C17 1.527(2)
C16 H16A 0.9900
C16 H16B 0.9900
C17 C18 1.522(3)
C17 H17A 0.9900
C17 H17B 0.9900
C18 C19 1.513(3)
C18 H18A 0.9900
C18 H18B 0.9900
C19 C20 1.527(2)
C19 H19A 0.9900
C19 H19B 0.9900
C20 H20A 0.9900
C20 H20B 0.9900
N3 H3A 0.883(18)

loop_
_geom_torsion_atom_site_label_1
_geom_torsion_atom_site_label_2
_geom_torsion_atom_site_label_3
_geom_torsion_atom_site_label_4
_geom_torsion
C6 C1 C2 C3 0.1(2)
N1 C1 C2 C3 179.85(12)
C1 C2 C3 C4 0.2(2)
C2 C3 C4 C5 -0.2(2)
C3 C4 C5 C6 -0.2(2)
C4 C5 C6 C1 0.6(2)
C4 C5 C6 C7 -177.68(13)
C2 C1 C6 C5 -0.5(2)
N1 C1 C6 C5 179.75(12)
C2 C1 C6 C7 177.70(13)
N1 C1 C6 C7 -2.0(2)
C5 C6 C7 N2 -178.27(12)
C1 C6 C7 N2 3.48(18)
N1 C8 C9 C10 171.94(13)
N2 C8 C9 C10 -8.66(15)
C8 C9 C10 C11 14.86(14)
C9 C10 C11 N2 -15.59(13)
C9 C10 C11 C12 102.39(12)
C9 C10 C11 C14 -133.84(12)
N2 C11 C12 O1 8.56(18)
C14 C11 C12 O1 127.04(13)
C10 C11 C12 O1 -104.42(14)
N2 C11 C12 C13 -176.20(12)
C14 C11 C12 C13 -57.72(15)
C10 C11 C12 C13 70.82(15)
N2 C11 C14 O2 104.35(13)
C12 C11 C14 O2 -16.33(16)
C10 C11 C14 O2 -139.59(12)
N2 C11 C14 N3 -71.24(14)
C12 C11 C14 N3 168.07(11)
C10 C11 C14 N3 44.82(16)
N3 C15 C16 C17 -177.92(13)
C20 C15 C16 C17 -55.55(18)
C15 C16 C17 C18 55.7(2)
C16 C17 C18 C19 -55.5(2)
C17 C18 C19 C20 55.4(2)
N3 C15 C20 C19 178.82(13)
C16 C15 C20 C19 55.67(18)
C18 C19 C20 C15 -55.7(2)
N2 C8 N1 C1 -1.6(2)
C9 C8 N1 C1 177.69(12)
C2 C1 N1 C8 -178.95(12)
C6 C1 N1 C8 0.77(19)
N1 C8 N2 C11 177.54(13)
C9 C8 N2 C11 -1.84(15)
N1 C8 N2 C7 3.8(2)
C9 C8 N2 C7 -175.60(12)
C12 C11 N2 C8 -104.55(13)
C14 C11 N2 C8 136.05(12)
C10 C11 N2 C8 11.28(15)
C12 C11 N2 C7 69.39(15)
C14 C11 N2 C7 -50.01(16)
C10 C11 N2 C7 -174.78(12)
C6 C7 N2 C8 -4.32(19)
C6 C7 N2 C11 -177.69(11)
O2 C14 N3 C15 -6.5(2)
C11 C14 N3 C15 168.86(11)
C16 C15 N3 C14 -86.39(16)
C20 C15 N3 C14 150.45(13)
